data_4031143
loop_
_publ_author_name
'Chen, Shuming'
'Mercado, Brandon Q.'
'Bergman, Robert G.'
'Ellman, Jonathan A.'

_publ_section_title
;
 Regio- and Diastereoselective Synthesis of Highly Substituted, Oxygenated
 Piperidines from Tetrahydropyridines.
;
_journal_issue 13
_journal_name_full 'The Journal of organic chemistry'
_journal_page_first 6660
_journal_page_last 6668
_journal_paper_doi 10.1021/acs.joc.5b00816
_journal_volume 80
_journal_year 2015
_chemical_formula_sum 'C25 H32 N4 O10 S'
_chemical_formula_weight 580.61
_chemical_name_systematic
; 
 ? 
;
_space_group_IT_number 14
_symmetry_cell_setting monoclinic
_symmetry_space_group_name_Hall '-P 2yn'
_symmetry_space_group_name_H-M 'P 1 21/n 1'
_atom_sites_solution_hydrogens geom
_atom_sites_solution_primary direct
_atom_sites_solution_secondary difmap
_audit_creation_method SHELXL-97
_cell_angle_alpha 90.00
_cell_angle_beta 92.979(7)
_cell_angle_gamma 90.00
_cell_formula_units_Z 4
_cell_length_a 10.2479(2)
_cell_length_b 12.9727(2)
_cell_length_c 20.7998(15)
_cell_measurement_reflns_used 40942
_cell_measurement_temperature 93(2)
_cell_measurement_theta_max 68.3
_cell_measurement_theta_min 2.1
_cell_volume 2761.4(2)
_computing_cell_refinement 'CrystalClear-SM Expert 2.0 r12 (Rigaku, 2011)'
_computing_data_collection 'CrystalClear-SM Expert 2.0 r12 (Rigaku, 2011)'
_computing_data_reduction 'CrystalClear-SM Expert 2.0 r12 (Rigaku, 2011)'
_computing_publication_material 'SHELXL-97 (Sheldrick, 2008)'
_computing_structure_refinement 'SHELXL-97 (Sheldrick, 2008)'
_computing_structure_solution 'SHELXS-97 (Sheldrick, 2008)'
_diffrn_ambient_temperature 93(2)
_diffrn_detector_area_resol_mean 22.2
_diffrn_measured_fraction_theta_full 0.969
_diffrn_measured_fraction_theta_max 0.969
_diffrn_measurement_device_type 'Rigaku Saturn 944+ CCD'
_diffrn_measurement_method \w
_diffrn_radiation_monochromator confocal
_diffrn_radiation_source 'microfocus rotating anode'
_diffrn_radiation_type CuK\a
_diffrn_radiation_wavelength 1.54187
_diffrn_reflns_av_R_equivalents 0.0478
_diffrn_reflns_av_sigmaI/netI 0.0246
_diffrn_reflns_limit_h_max 11
_diffrn_reflns_limit_h_min -12
_diffrn_reflns_limit_k_max 15
_diffrn_reflns_limit_k_min -15
_diffrn_reflns_limit_l_max 24
_diffrn_reflns_limit_l_min -25
_diffrn_reflns_number 42603
_diffrn_reflns_theta_full 68.25
_diffrn_reflns_theta_max 68.25
_diffrn_reflns_theta_min 4.26
_exptl_absorpt_coefficient_mu 1.589
_exptl_absorpt_correction_T_max 0.6921
_exptl_absorpt_correction_T_min 0.6471
_exptl_absorpt_correction_type multi-scan
_exptl_absorpt_process_details 'Jacobson, R. (1998) Private Communication'
_exptl_crystal_colour Colorless
_exptl_crystal_density_diffrn 1.397
_exptl_crystal_density_method 'not measured'
_exptl_crystal_description Block
_exptl_crystal_F_000 1224
_exptl_crystal_size_max 0.30
_exptl_crystal_size_mid 0.25
_exptl_crystal_size_min 0.25
_refine_diff_density_max 0.416
_refine_diff_density_min -0.518
_refine_diff_density_rms 0.099
_refine_ls_extinction_method none
_refine_ls_goodness_of_fit_ref 1.138
_refine_ls_hydrogen_treatment mixed
_refine_ls_matrix_type full
_refine_ls_number_parameters 369
_refine_ls_number_reflns 4914
_refine_ls_number_restraints 1
_refine_ls_restrained_S_all 1.138
_refine_ls_R_factor_all 0.0342
_refine_ls_R_factor_gt 0.0338
_refine_ls_shift/su_max 0.001
_refine_ls_shift/su_mean 0.000
_refine_ls_structure_factor_coef Fsqd
_refine_ls_weighting_details 'calc w=1/[\s^2^(Fo^2^)+(0.0516P)^2^+1.2296P] where P=(Fo^2^+2Fc^2^)/3'
_refine_ls_weighting_scheme calc
_refine_ls_wR_factor_gt 0.0997
_refine_ls_wR_factor_ref 0.1001
_reflns_number_gt 4827
_reflns_number_total 4914
_reflns_threshold_expression >2sigma(I)
_cod_data_source_file 4a_1000666.cif
_cod_data_source_block 12109
_cod_depositor_comments 'Adding full bibliography for 4031139--4031144.cif.'
_cod_original_sg_symbol_H-M P2(1)/n
_cod_database_code 4031143

loop_
_symmetry_equiv_pos_as_xyz
'x, y, z'
'-x+1/2, y+1/2, -z+1/2'
'-x, -y, -z'
'x-1/2, -y-1/2, z-1/2'

loop_
_atom_site_label
_atom_site_type_symbol
_atom_site_fract_x
_atom_site_fract_y
_atom_site_fract_z
_atom_site_U_iso_or_equiv
_atom_site_adp_type
_atom_site_occupancy
_atom_site_symmetry_multiplicity
_atom_site_calc_flag
_atom_site_refinement_flags
S1 S 0.42930(3) 0.44112(3) 0.347170(16) 0.01722(11) Uani 1 1 d .
O1 O 0.46416(10) 0.52342(8) 0.30385(5) 0.0201(2) Uani 1 1 d .
O2 O 0.30541(11) 0.45409(9) 0.37562(5) 0.0262(3) Uani 1 1 d .
O3 O 0.45219(10) 0.33944(8) 0.32228(5) 0.0225(2) Uani 1 1 d .
C1 C 0.55513(14) 0.45378(11) 0.41245(7) 0.0170(3) Uani 1 1 d .
C2 C 0.61304(14) 0.36684(11) 0.44106(7) 0.0178(3) Uani 1 1 d .
N1 N 0.55750(13) 0.26258(10) 0.43089(6) 0.0229(3) Uani 1 1 d .
O4 O 0.44726(11) 0.24861(9) 0.44907(6) 0.0302(3) Uani 1 1 d .
O5 O 0.62818(12) 0.19682(9) 0.40937(6) 0.0346(3) Uani 1 1 d .
C3 C 0.72084(14) 0.36911(11) 0.48367(7) 0.0180(3) Uani 1 1 d .
H3 H 0.7578 0.3074 0.5012 0.022 Uiso 1 1 calc R
C4 C 0.77279(14) 0.46379(11) 0.49979(7) 0.0177(3) Uani 1 1 d .
N2 N 0.88542(12) 0.46863(10) 0.54631(6) 0.0202(3) Uani 1 1 d .
O6 O 0.91793(11) 0.38936(9) 0.57489(5) 0.0272(3) Uani 1 1 d .
O7 O 0.94086(10) 0.55189(8) 0.55302(5) 0.0239(2) Uani 1 1 d .
C5 C 0.72149(15) 0.55411(11) 0.47435(7) 0.0188(3) Uani 1 1 d .
H5 H 0.7587 0.6190 0.4858 0.023 Uiso 1 1 calc R
C6 C 0.61425(15) 0.54699(11) 0.43164(7) 0.0183(3) Uani 1 1 d .
N3 N 0.56212(13) 0.64750(9) 0.40878(6) 0.0226(3) Uani 1 1 d .
O8 O 0.64166(13) 0.71380(8) 0.39625(6) 0.0343(3) Uani 1 1 d .
O9 O 0.44358(11) 0.65923(9) 0.40657(5) 0.0295(3) Uani 1 1 d .
N4 N 0.34102(11) 0.62842(9) 0.19704(6) 0.0153(2) Uani 1 1 d D
H4N H 0.3743(16) 0.5815(12) 0.2258(8) 0.018 Uiso 1 1 d D
C12 C 0.36313(14) 0.73322(11) 0.22937(7) 0.0182(3) Uani 1 1 d .
H12A H 0.2964 0.7820 0.2114 0.022 Uiso 1 1 calc R
H12B H 0.3495 0.7258 0.2759 0.022 Uiso 1 1 calc R
C13 C 0.49635(14) 0.77928(11) 0.22163(7) 0.0188(3) Uani 1 1 d .
C14 C 0.61031(15) 0.73262(12) 0.24670(8) 0.0245(3) Uani 1 1 d .
H14 H 0.6063 0.6674 0.2672 0.029 Uiso 1 1 calc R
C15 C 0.72960(16) 0.78153(14) 0.24164(8) 0.0301(4) Uani 1 1 d .
H15 H 0.8075 0.7491 0.2581 0.036 Uiso 1 1 calc R
C16 C 0.73587(16) 0.87760(14) 0.21263(8) 0.0299(4) Uani 1 1 d .
H16 H 0.8176 0.9116 0.2104 0.036 Uiso 1 1 calc R
C17 C 0.62344(17) 0.92373(13) 0.18698(8) 0.0268(4) Uani 1 1 d .
H17 H 0.6278 0.9890 0.1665 0.032 Uiso 1 1 calc R
C18 C 0.50371(15) 0.87434(12) 0.19115(7) 0.0215(3) Uani 1 1 d .
H18 H 0.4265 0.9057 0.1731 0.026 Uiso 1 1 calc R
C7 C 0.19569(13) 0.60689(11) 0.18781(7) 0.0170(3) Uani 1 1 d .
H7 H 0.1561 0.6592 0.1573 0.020 Uiso 1 1 calc R
C8 C 0.17521(14) 0.50008(11) 0.15834(7) 0.0179(3) Uani 1 1 d .
O10 O 0.25631(10) 0.42254(8) 0.19125(5) 0.0199(2) Uani 1 1 d .
C20 C 0.03375(15) 0.47310(12) 0.14301(8) 0.0233(3) Uani 1 1 d .
H20A H 0.0284 0.4061 0.1213 0.035 Uiso 1 1 calc R
H20B H -0.0065 0.5260 0.1148 0.035 Uiso 1 1 calc R
H20C H -0.0125 0.4696 0.1830 0.035 Uiso 1 1 calc R
C9 C 0.28150(15) 0.44910(10) 0.12482(7) 0.0187(3) Uani 1 1 d .
C21 C 0.25267(16) 0.36407(12) 0.07678(8) 0.0260(3) Uani 1 1 d .
H21A H 0.3306 0.3210 0.0733 0.039 Uiso 1 1 calc R
H21B H 0.2282 0.3942 0.0347 0.039 Uiso 1 1 calc R
H21C H 0.1805 0.3217 0.0911 0.039 Uiso 1 1 calc R
C10 C 0.41182(13) 0.50174(10) 0.11598(7) 0.0171(3) Uani 1 1 d .
H10 H 0.4252 0.5002 0.0687 0.020 Uiso 1 1 calc R
C22 C 0.52601(15) 0.44034(11) 0.14813(8) 0.0215(3) Uani 1 1 d .
H22A H 0.5271 0.4514 0.1952 0.026 Uiso 1 1 calc R
H22B H 0.5113 0.3660 0.1400 0.026 Uiso 1 1 calc R
C23 C 0.65862(16) 0.47065(13) 0.12393(9) 0.0289(4) Uani 1 1 d .
H23A H 0.6573 0.4623 0.0771 0.043 Uiso 1 1 calc R
H23B H 0.7266 0.4264 0.1441 0.043 Uiso 1 1 calc R
H23C H 0.6772 0.5428 0.1351 0.043 Uiso 1 1 calc R
C11 C 0.41137(14) 0.61584(10) 0.13507(7) 0.0160(3) Uani 1 1 d .
H11 H 0.5043 0.6369 0.1443 0.019 Uiso 1 1 calc R
C19 C 0.13160(15) 0.61720(12) 0.25216(7) 0.0222(3) Uani 1 1 d .
H19A H 0.1778 0.5735 0.2843 0.033 Uiso 1 1 calc R
H19B H 0.0400 0.5955 0.2471 0.033 Uiso 1 1 calc R
H19C H 0.1358 0.6892 0.2664 0.033 Uiso 1 1 calc R
C24 C 0.35530(14) 0.68558(11) 0.08136(7) 0.0192(3) Uani 1 1 d .
H24A H 0.3283 0.7522 0.0997 0.023 Uiso 1 1 calc R
H24B H 0.2773 0.6528 0.0600 0.023 Uiso 1 1 calc R
C25 C 0.45833(17) 0.70411(12) 0.03214(8) 0.0271(4) Uani 1 1 d .
H25A H 0.5314 0.7431 0.0523 0.041 Uiso 1 1 calc R
H25B H 0.4195 0.7434 -0.0043 0.041 Uiso 1 1 calc R
H25C H 0.4902 0.6377 0.0168 0.041 Uiso 1 1 calc R

loop_
_atom_site_aniso_label
_atom_site_aniso_U_11
_atom_site_aniso_U_22
_atom_site_aniso_U_33
_atom_site_aniso_U_23
_atom_site_aniso_U_13
_atom_site_aniso_U_12
S1 0.01519(19) 0.0209(2) 0.0154(2) 0.00093(12) -0.00072(14) 0.00061(12)
O1 0.0209(5) 0.0225(5) 0.0166(5) 0.0024(4) -0.0011(4) 0.0014(4)
O2 0.0173(5) 0.0396(6) 0.0216(6) 0.0018(5) 0.0009(4) 0.0014(4)
O3 0.0243(5) 0.0209(5) 0.0219(5) -0.0022(4) -0.0033(4) -0.0018(4)
C1 0.0169(7) 0.0199(7) 0.0144(7) -0.0001(5) 0.0022(6) 0.0013(5)
C2 0.0192(7) 0.0163(7) 0.0179(7) -0.0001(5) 0.0019(6) -0.0017(5)
N1 0.0262(7) 0.0192(6) 0.0223(7) 0.0029(5) -0.0071(5) -0.0035(5)
O4 0.0288(6) 0.0309(6) 0.0303(6) 0.0067(5) -0.0034(5) -0.0123(5)
O5 0.0378(7) 0.0184(6) 0.0465(8) -0.0069(5) -0.0063(6) 0.0032(5)
C3 0.0184(7) 0.0182(7) 0.0175(7) 0.0018(5) 0.0012(6) 0.0016(5)
C4 0.0164(7) 0.0224(7) 0.0144(7) -0.0011(5) 0.0014(6) 0.0002(5)
N2 0.0167(6) 0.0262(7) 0.0178(6) -0.0032(5) 0.0018(5) 0.0005(5)
O6 0.0248(6) 0.0306(6) 0.0255(6) 0.0029(5) -0.0062(5) 0.0040(5)
O7 0.0193(5) 0.0285(6) 0.0239(6) -0.0085(4) 0.0020(4) -0.0051(4)
C5 0.0212(8) 0.0183(7) 0.0171(7) -0.0029(5) 0.0028(6) -0.0028(5)
C6 0.0214(7) 0.0169(7) 0.0168(7) 0.0007(5) 0.0031(6) 0.0029(5)
N3 0.0314(7) 0.0177(6) 0.0184(6) -0.0016(5) -0.0003(5) 0.0041(5)
O8 0.0452(7) 0.0194(6) 0.0377(7) 0.0065(5) -0.0039(6) -0.0047(5)
O9 0.0314(6) 0.0286(6) 0.0286(6) -0.0002(5) 0.0021(5) 0.0141(5)
N4 0.0156(6) 0.0148(6) 0.0154(6) -0.0001(4) 0.0010(5) 0.0000(4)
C12 0.0199(7) 0.0159(7) 0.0189(7) -0.0039(5) 0.0022(6) -0.0006(5)
C13 0.0200(7) 0.0207(7) 0.0158(7) -0.0056(5) 0.0019(6) -0.0025(6)
C14 0.0245(8) 0.0262(8) 0.0226(8) -0.0024(6) -0.0014(6) -0.0006(6)
C15 0.0199(8) 0.0423(10) 0.0278(9) -0.0054(7) -0.0022(7) -0.0011(7)
C16 0.0232(8) 0.0446(10) 0.0223(8) -0.0064(7) 0.0041(6) -0.0127(7)
C17 0.0310(9) 0.0292(8) 0.0206(8) -0.0011(6) 0.0046(7) -0.0106(7)
C18 0.0236(8) 0.0235(7) 0.0174(7) -0.0030(6) 0.0011(6) -0.0025(6)
C7 0.0133(7) 0.0175(7) 0.0201(7) 0.0019(5) 0.0004(5) -0.0005(5)
C8 0.0184(7) 0.0162(7) 0.0190(7) 0.0036(5) -0.0004(6) -0.0008(5)
O10 0.0211(5) 0.0172(5) 0.0215(5) 0.0049(4) 0.0021(4) 0.0010(4)
C20 0.0202(7) 0.0237(8) 0.0259(8) 0.0017(6) -0.0004(6) -0.0037(6)
C9 0.0213(8) 0.0161(7) 0.0184(7) 0.0014(5) 0.0001(6) -0.0012(5)
C21 0.0285(8) 0.0209(7) 0.0287(8) -0.0053(6) 0.0029(7) -0.0061(6)
C10 0.0190(7) 0.0151(7) 0.0172(7) -0.0009(5) 0.0019(6) 0.0000(5)
C22 0.0221(8) 0.0190(7) 0.0237(8) 0.0009(6) 0.0022(6) 0.0036(6)
C23 0.0203(8) 0.0309(8) 0.0356(9) 0.0030(7) 0.0034(7) 0.0047(6)
C11 0.0157(7) 0.0160(7) 0.0166(7) -0.0012(5) 0.0033(5) -0.0005(5)
C19 0.0202(7) 0.0226(7) 0.0243(8) 0.0003(6) 0.0059(6) -0.0012(6)
C24 0.0229(7) 0.0166(7) 0.0183(7) 0.0010(5) 0.0029(6) 0.0007(6)
C25 0.0355(9) 0.0213(7) 0.0255(8) 0.0045(6) 0.0107(7) 0.0015(6)

loop_
_atom_type_symbol
_atom_type_description
_atom_type_scat_dispersion_real
_atom_type_scat_dispersion_imag
_atom_type_scat_source
C C 0.0181 0.0091 'International Tables Vol C Tables 4.2.6.8 and 6.1.1.4'
H H 0.0000 0.0000 'International Tables Vol C Tables 4.2.6.8 and 6.1.1.4'
N N 0.0311 0.0180 'International Tables Vol C Tables 4.2.6.8 and 6.1.1.4'
O O 0.0492 0.0322 'International Tables Vol C Tables 4.2.6.8 and 6.1.1.4'
S S 0.3331 0.5567 'International Tables Vol C Tables 4.2.6.8 and 6.1.1.4'

loop_
_geom_angle_atom_site_label_1
_geom_angle_atom_site_label_2
_geom_angle_atom_site_label_3
_geom_angle
O2 S1 O3 114.75(7)
O2 S1 O1 114.82(6)
O3 S1 O1 113.57(6)
O2 S1 C1 106.69(6)
O3 S1 C1 103.13(6)
O1 S1 C1 101.98(6)
C2 C1 C6 114.11(13)
C2 C1 S1 120.80(11)
C6 C1 S1 124.49(11)
C3 C2 C1 124.47(13)
C3 C2 N1 113.62(12)
C1 C2 N1 121.81(13)
O5 N1 O4 125.85(13)
O5 N1 C2 117.46(13)
O4 N1 C2 116.49(12)
C4 C3 C2 117.58(13)
C4 C3 H3 121.2
C2 C3 H3 121.2
C3 C4 C5 122.09(14)
C3 C4 N2 118.72(13)
C5 C4 N2 119.18(13)
O7 N2 O6 124.88(13)
O7 N2 C4 117.18(12)
O6 N2 C4 117.93(12)
C4 C5 C6 117.73(13)
C4 C5 H5 121.1
C6 C5 H5 121.1
C5 C6 C1 124.01(13)
C5 C6 N3 114.23(12)
C1 C6 N3 121.72(13)
O8 N3 O9 125.22(13)
O8 N3 C6 117.09(13)
O9 N3 C6 117.62(12)
C7 N4 C11 112.28(11)
C7 N4 C12 109.96(10)
C11 N4 C12 113.77(10)
C7 N4 H4N 107.0(11)
C11 N4 H4N 108.0(11)
C12 N4 H4N 105.3(11)
C13 C12 N4 114.85(11)
C13 C12 H12A 108.6
N4 C12 H12A 108.6
C13 C12 H12B 108.6
N4 C12 H12B 108.6
H12A C12 H12B 107.5
C18 C13 C14 119.47(14)
C18 C13 C12 118.13(13)
C14 C13 C12 122.32(14)
C15 C14 C13 119.89(15)
C15 C14 H14 120.1
C13 C14 H14 120.1
C14 C15 C16 120.34(16)
C14 C15 H15 119.8
C16 C15 H15 119.8
C17 C16 C15 120.05(15)
C17 C16 H16 120.0
C15 C16 H16 120.0
C16 C17 C18 119.82(15)
C16 C17 H17 120.1
C18 C17 H17 120.1
C13 C18 C17 120.40(15)
C13 C18 H18 119.8
C17 C18 H18 119.8
N4 C7 C8 109.37(11)
N4 C7 C19 109.69(12)
C8 C7 C19 112.05(11)
N4 C7 H7 108.6
C8 C7 H7 108.6
C19 C7 H7 108.6
O10 C8 C9 59.70(9)
O10 C8 C20 117.30(12)
C9 C8 C20 121.30(13)
O10 C8 C7 112.09(11)
C9 C8 C7 120.41(12)
C20 C8 C7 113.96(12)
C8 O10 C9 61.04(9)
C8 C20 H20A 109.5
C8 C20 H20B 109.5
H20A C20 H20B 109.5
C8 C20 H20C 109.5
H20A C20 H20C 109.5
H20B C20 H20C 109.5
O10 C9 C8 59.26(9)
O10 C9 C21 114.61(12)
C8 C9 C21 121.05(13)
O10 C9 C10 114.86(12)
C8 C9 C10 121.97(12)
C21 C9 C10 113.07(12)
C9 C21 H21A 109.5
C9 C21 H21B 109.5
H21A C21 H21B 109.5
C9 C21 H21C 109.5
H21A C21 H21C 109.5
H21B C21 H21C 109.5
C9 C10 C11 112.84(11)
C9 C10 C22 111.59(12)
C11 C10 C22 113.56(12)
C9 C10 H10 106.1
C11 C10 H10 106.1
C22 C10 H10 106.1
C23 C22 C10 113.18(12)
C23 C22 H22A 108.9
C10 C22 H22A 108.9
C23 C22 H22B 108.9
C10 C22 H22B 108.9
H22A C22 H22B 107.8
C22 C23 H23A 109.5
C22 C23 H23B 109.5
H23A C23 H23B 109.5
C22 C23 H23C 109.5
H23A C23 H23C 109.5
H23B C23 H23C 109.5
N4 C11 C24 112.35(11)
N4 C11 C10 109.37(11)
C24 C11 C10 112.89(12)
N4 C11 H11 107.3
C24 C11 H11 107.3
C10 C11 H11 107.3
C7 C19 H19A 109.5
C7 C19 H19B 109.5
H19A C19 H19B 109.5
C7 C19 H19C 109.5
H19A C19 H19C 109.5
H19B C19 H19C 109.5
C11 C24 C25 109.68(12)
C11 C24 H24A 109.7
C25 C24 H24A 109.7
C11 C24 H24B 109.7
C25 C24 H24B 109.7
H24A C24 H24B 108.2
C24 C25 H25A 109.5
C24 C25 H25B 109.5
H25A C25 H25B 109.5
C24 C25 H25C 109.5
H25A C25 H25C 109.5
H25B C25 H25C 109.5

loop_
_geom_bond_atom_site_label_1
_geom_bond_atom_site_label_2
_geom_bond_distance
S1 O2 1.4382(11)
S1 O3 1.4407(11)
S1 O1 1.4536(11)
S1 C1 1.8306(15)
C1 C2 1.393(2)
C1 C6 1.401(2)
C2 C3 1.380(2)
C2 N1 1.4784(18)
N1 O5 1.2191(18)
N1 O4 1.2234(17)
C3 C4 1.373(2)
C3 H3 0.9500
C4 C5 1.378(2)
C4 N2 1.4684(19)
N2 O7 1.2250(16)
N2 O6 1.2254(17)
C5 C6 1.380(2)
C5 H5 0.9500
C6 N3 1.4783(18)
N3 O8 1.2224(18)
N3 O9 1.2227(17)
N4 C7 1.5176(17)
N4 C11 1.5181(17)
N4 C12 1.5285(17)
N4 H4N 0.906(14)
C12 C13 1.5065(19)
C12 H12A 0.9900
C12 H12B 0.9900
C13 C18 1.390(2)
C13 C14 1.392(2)
C14 C15 1.386(2)
C14 H14 0.9500
C15 C16 1.388(3)
C15 H15 0.9500
C16 C17 1.381(3)
C16 H16 0.9500
C17 C18 1.391(2)
C17 H17 0.9500
C18 H18 0.9500
C7 C8 1.5253(19)
C7 C19 1.5271(19)
C7 H7 1.0000
C8 O10 1.4533(17)
C8 C9 1.479(2)
C8 C20 1.509(2)
O10 C9 1.4599(18)
C20 H20A 0.9800
C20 H20B 0.9800
C20 H20C 0.9800
C9 C21 1.507(2)
C9 C10 1.520(2)
C21 H21A 0.9800
C21 H21B 0.9800
C21 H21C 0.9800
C10 C11 1.5326(19)
C10 C22 1.539(2)
C10 H10 1.0000
C22 C23 1.525(2)
C22 H22A 0.9900
C22 H22B 0.9900
C23 H23A 0.9800
C23 H23B 0.9800
C23 H23C 0.9800
C11 C24 1.526(2)
C11 H11 1.0000
C19 H19A 0.9800
C19 H19B 0.9800
C19 H19C 0.9800
C24 C25 1.527(2)
C24 H24A 0.9900
C24 H24B 0.9900
C25 H25A 0.9800
C25 H25B 0.9800
C25 H25C 0.9800

loop_
_geom_hbond_atom_site_label_D
_geom_hbond_atom_site_label_H
_geom_hbond_atom_site_label_A
_geom_hbond_distance_DH
_geom_hbond_distance_HA
_geom_hbond_distance_DA
_geom_hbond_angle_DHA
N4 H4N O1 0.906(14) 1.975(15) 2.8446(16) 160.3(16)
